data_4080817
loop_
_publ_author_name
'Arens, Verena'
'Dietz, Christina'
'Schollmeyer, Dieter'
'Jurkschat, Klaus'

_publ_section_title
;
 Intramolecularly Coordinated Bis(crown ether)-Substituted Organotin
 Halides as Ditopic Salt Receptors
;
_journal_issue 9
_journal_name_full Organometallics
_journal_page_first 2775
_journal_paper_doi 10.1021/om400216z
_journal_volume 32
_journal_year 2013
_chemical_formula_moiety 'C24 H46 F2 O10 Sn'
_chemical_formula_sum 'C24 H46 F2 O10 Sn'
_chemical_formula_weight 651.30
_chemical_melting_point 383
_chemical_name_systematic
; 
difluorido-bis(1,4,7,10,13-pentaoxacyclohexadec-15-ylmethyl)-stannane 
;
_space_group_IT_number 15
_symmetry_cell_setting monoclinic
_symmetry_space_group_name_Hall '-I 2ya'
_symmetry_space_group_name_H-M 'I 1 2/a 1'
_atom_sites_solution_hydrogens geom
_atom_sites_solution_primary direct
_atom_sites_solution_secondary difmap
_audit_creation_method SHELXL-97
_cell_angle_alpha 90.00
_cell_angle_beta 102.09(4)
_cell_angle_gamma 90.00
_cell_formula_units_Z 4
_cell_length_a 14.586(6)
_cell_length_b 12.2579(13)
_cell_length_c 16.169(4)
_cell_measurement_reflns_used 2577
_cell_measurement_temperature 173(2)
_cell_measurement_theta_max 29.2163
_cell_measurement_theta_min 2.1863
_cell_volume 2826.8(15)
_computing_cell_refinement 'CrysAlisPro, Oxford Diffraction Ltd., Version 1.171.33.55''
_computing_data_collection 'CrysAlisPro, Oxford Diffraction Ltd., Version 1.171.33.55''
_computing_data_reduction 'CrysAlisPro, Oxford Diffraction Ltd., Version 1.171.33.55''
_computing_molecular_graphics 'SHELXP-97 (Sheldrick, 1997)'
_computing_publication_material 'enCIFer Version 1.4'
_computing_structure_refinement 'SHELXL-97 (Sheldrick, 1997)'
_computing_structure_solution 'SHELXS-97 (Sheldrick, 1990)'
_diffrn_ambient_temperature 173(2)
_diffrn_measured_fraction_theta_full 1.000
_diffrn_measured_fraction_theta_max 1.000
_diffrn_measurement_device 'Xcalibur2 CCD Diffractometer'
_diffrn_measurement_method '\w und \y scan'
_diffrn_radiation_monochromator graphite
_diffrn_radiation_source 'fine-focus sealed tube'
_diffrn_radiation_type MoK\a
_diffrn_radiation_wavelength 0.71073
_diffrn_reflns_av_R_equivalents 0.0467
_diffrn_reflns_av_sigmaI/netI 0.1075
_diffrn_reflns_limit_h_max 17
_diffrn_reflns_limit_h_min -17
_diffrn_reflns_limit_k_max 14
_diffrn_reflns_limit_k_min -13
_diffrn_reflns_limit_l_max 19
_diffrn_reflns_limit_l_min -19
_diffrn_reflns_number 7918
_diffrn_reflns_theta_full 25.49
_diffrn_reflns_theta_max 25.49
_diffrn_reflns_theta_min 2.19
_exptl_absorpt_coefficient_mu 0.968
_exptl_absorpt_correction_T_max 1.00000
_exptl_absorpt_correction_T_min 0.88772
_exptl_absorpt_correction_type multi-scan
_exptl_absorpt_process_details
;
CrysAlisPro, Oxford Diffraction Ltd.,
Version 1.171.33.55 (release 05-01-2010 CrysAlis171 .NET)
(compiled Jan  5 2010,16:28:46)
Empirical absorption correction using spherical harmonics,
 implemented in SCALE3 ABSPACK scaling algorithm.
;
_exptl_crystal_colour colourless
_exptl_crystal_density_diffrn 1.530
_exptl_crystal_density_method 'not measured'
_exptl_crystal_description column
_exptl_crystal_F_000 1352
_exptl_crystal_size_max 0.18
_exptl_crystal_size_mid 0.05
_exptl_crystal_size_min 0.04
_refine_diff_density_max 1.096
_refine_diff_density_min -0.547
_refine_diff_density_rms 0.076
_refine_ls_extinction_method none
_refine_ls_goodness_of_fit_ref 0.807
_refine_ls_hydrogen_treatment constr
_refine_ls_matrix_type full
_refine_ls_number_parameters 168
_refine_ls_number_reflns 2629
_refine_ls_number_restraints 0
_refine_ls_restrained_S_all 0.807
_refine_ls_R_factor_all 0.0546
_refine_ls_R_factor_gt 0.0329
_refine_ls_shift/su_max 0.000
_refine_ls_shift/su_mean 0.000
_refine_ls_structure_factor_coef Fsqd
_refine_ls_weighting_details 'calc w=1/[\s^2^(Fo^2^)+(0.0009P)^2^+0.0000P] where P=(Fo^2^+2Fc^2^)/3'
_refine_ls_weighting_scheme calc
_refine_ls_wR_factor_gt 0.0297
_refine_ls_wR_factor_ref 0.0305
_reflns_number_gt 1888
_reflns_number_total 2629
_reflns_threshold_expression >2sigma(I)
_cod_data_source_file om400216z_si_001.cif
_cod_data_source_block compound6_1049i
_cod_original_cell_volume 2826.7(14)
_cod_original_sg_symbol_H-M 'I 2/a'
_cod_database_code 4080817

loop_
_symmetry_equiv_pos_as_xyz
'x, y, z'
'-x+1/2, y, -z'
'x+1/2, y+1/2, z+1/2'
'-x+1, y+1/2, -z+1/2'
'-x, -y, -z'
'x-1/2, -y, z'
'-x+1/2, -y+1/2, -z+1/2'
'x, -y+1/2, z+1/2'

loop_
_atom_site_label
_atom_site_type_symbol
_atom_site_fract_x
_atom_site_fract_y
_atom_site_fract_z
_atom_site_U_iso_or_equiv
_atom_site_adp_type
_atom_site_occupancy
_atom_site_symmetry_multiplicity
_atom_site_calc_flag
_atom_site_refinement_flags
Sn1 Sn 0.7500 -0.04163(2) 1.0000 0.02427(9) Uani 1 2 d S
F1 F 0.78479(9) -0.15199(11) 0.92430(9) 0.0417(5) Uani 1 1 d .
O1 O 0.76644(12) 0.09643(13) 0.88460(10) 0.0268(5) Uani 1 1 d .
C1 C 0.61453(15) 0.01059(17) 0.94205(14) 0.0215(7) Uani 1 1 d .
H1A H 0.5882 -0.0401 0.8955 0.026 Uiso 1 1 calc R
H1B H 0.5739 0.0077 0.9839 0.026 Uiso 1 1 calc R
O2 O 0.75309(13) 0.10527(14) 0.69513(11) 0.0324(5) Uani 1 1 d .
C2 C 0.61312(17) 0.1248(2) 0.90721(15) 0.0234(7) Uani 1 1 d .
H2A H 0.6374 0.1753 0.9554 0.028 Uiso 1 1 calc R
O3 O 0.56815(13) 0.10997(14) 0.60293(11) 0.0389(5) Uani 1 1 d .
C3 C 0.67561(17) 0.1341(2) 0.84504(15) 0.0269(7) Uani 1 1 d .
H3A H 0.6504 0.0896 0.7943 0.032 Uiso 1 1 calc R
H3B H 0.6789 0.2110 0.8272 0.032 Uiso 1 1 calc R
O4 O 0.44865(13) 0.25783(14) 0.66888(12) 0.0373(6) Uani 1 1 d .
C4 C 0.83739(18) 0.1167(2) 0.83748(16) 0.0320(8) Uani 1 1 d .
H4A H 0.8991 0.0971 0.8728 0.038 Uiso 1 1 calc R
H4B H 0.8384 0.1956 0.8249 0.038 Uiso 1 1 calc R
O5 O 0.51893(13) 0.27257(15) 0.84376(10) 0.0329(5) Uani 1 1 d .
C5 C 0.82360(18) 0.0547(2) 0.75637(16) 0.0363(8) Uani 1 1 d .
H5A H 0.8831 0.0528 0.7361 0.044 Uiso 1 1 calc R
H5B H 0.8051 -0.0213 0.7656 0.044 Uiso 1 1 calc R
C6 C 0.72371(19) 0.0436(2) 0.62170(16) 0.0412(8) Uani 1 1 d .
H6A H 0.7019 -0.0289 0.6363 0.049 Uiso 1 1 calc R
H6B H 0.7767 0.0329 0.5930 0.049 Uiso 1 1 calc R
C7 C 0.6462(2) 0.1019(2) 0.56458(16) 0.0437(9) Uani 1 1 d .
H7A H 0.6672 0.1758 0.5523 0.052 Uiso 1 1 calc R
H7B H 0.6283 0.0618 0.5104 0.052 Uiso 1 1 calc R
C8 C 0.4941(2) 0.1702(2) 0.55356(17) 0.0427(9) Uani 1 1 d .
H8A H 0.4691 0.1310 0.5000 0.051 Uiso 1 1 calc R
H8B H 0.5173 0.2423 0.5395 0.051 Uiso 1 1 calc R
C9 C 0.4189(2) 0.1847(2) 0.60190(17) 0.0428(9) Uani 1 1 d .
H9A H 0.3616 0.2131 0.5640 0.051 Uiso 1 1 calc R
H9B H 0.4035 0.1134 0.6245 0.051 Uiso 1 1 calc R
C10 C 0.3856(2) 0.2623(2) 0.72436(17) 0.0419(9) Uani 1 1 d .
H10A H 0.3665 0.1875 0.7365 0.050 Uiso 1 1 calc R
H10B H 0.3287 0.3033 0.6974 0.050 Uiso 1 1 calc R
C11 C 0.4311(2) 0.3166(2) 0.80418(18) 0.0431(9) Uani 1 1 d .
H11A H 0.4396 0.3948 0.7923 0.052 Uiso 1 1 calc R
H11B H 0.3884 0.3122 0.8443 0.052 Uiso 1 1 calc R
C12 C 0.51523(18) 0.1613(2) 0.86585(16) 0.0260(7) Uani 1 1 d .
H12A H 0.4913 0.1171 0.8146 0.031 Uiso 1 1 calc R
H12B H 0.4725 0.1515 0.9054 0.031 Uiso 1 1 calc R

loop_
_atom_site_aniso_label
_atom_site_aniso_U_11
_atom_site_aniso_U_22
_atom_site_aniso_U_33
_atom_site_aniso_U_23
_atom_site_aniso_U_13
_atom_site_aniso_U_12
Sn1 0.01912(18) 0.02688(18) 0.02500(16) 0.000 0.00046(12) 0.000
F1 0.0299(11) 0.0410(11) 0.0492(11) -0.0226(9) -0.0029(9) 0.0050(8)
O1 0.0177(12) 0.0372(13) 0.0266(11) 0.0112(9) 0.0072(9) 0.0021(10)
C1 0.0187(17) 0.0266(19) 0.0183(15) 0.0001(12) 0.0019(13) -0.0017(13)
O2 0.0377(14) 0.0292(12) 0.0321(13) 0.0015(10) 0.0112(11) 0.0053(11)
C2 0.0204(19) 0.0251(19) 0.0235(17) -0.0006(14) 0.0019(14) 0.0034(15)
O3 0.0390(15) 0.0488(14) 0.0300(12) 0.0075(10) 0.0098(11) 0.0058(11)
C3 0.0210(19) 0.0351(19) 0.0243(17) 0.0049(14) 0.0042(14) 0.0046(16)
O4 0.0347(14) 0.0434(15) 0.0343(13) 0.0055(11) 0.0082(11) -0.0030(11)
C4 0.0203(19) 0.037(2) 0.0388(19) 0.0066(16) 0.0073(15) 0.0035(15)
O5 0.0311(14) 0.0348(15) 0.0317(13) 0.0058(10) 0.0043(10) 0.0112(11)
C5 0.035(2) 0.031(2) 0.048(2) 0.0051(19) 0.0205(16) 0.0089(19)
C6 0.052(2) 0.0400(19) 0.0377(18) 0.004(2) 0.0241(16) 0.006(2)
C7 0.058(3) 0.046(2) 0.0301(19) -0.0043(17) 0.0167(18) 0.0008(19)
C8 0.049(2) 0.047(2) 0.0299(19) 0.0035(16) 0.0039(18) -0.0047(19)
C9 0.036(2) 0.045(2) 0.041(2) 0.0083(18) -0.0061(17) -0.0041(18)
C10 0.030(2) 0.050(2) 0.043(2) 0.0184(18) 0.0020(18) 0.0107(18)
C11 0.034(2) 0.050(2) 0.047(2) 0.0171(18) 0.0118(18) 0.0246(19)
C12 0.028(2) 0.0257(19) 0.0246(17) 0.0032(14) 0.0057(15) 0.0058(15)

loop_
_atom_type_symbol
_atom_type_description
_atom_type_scat_dispersion_real
_atom_type_scat_dispersion_imag
_atom_type_scat_source
C C 0.0033 0.0016 'International Tables Vol C Tables 4.2.6.8 and 6.1.1.4'
H H 0.0000 0.0000 'International Tables Vol C Tables 4.2.6.8 and 6.1.1.4'
O O 0.0106 0.0060 'International Tables Vol C Tables 4.2.6.8 and 6.1.1.4'
F F 0.0171 0.0103 'International Tables Vol C Tables 4.2.6.8 and 6.1.1.4'
Sn Sn -0.6537 1.4246 'International Tables Vol C Tables 4.2.6.8 and 6.1.1.4'

loop_
_geom_angle_atom_site_label_1
_geom_angle_atom_site_label_2
_geom_angle_atom_site_label_3
_geom_angle
_geom_angle_site_symmetry_1
_geom_angle_site_symmetry_3
F1 Sn1 F1 92.77(9) . 2_657
F1 Sn1 C1 105.90(8) . .
F1 Sn1 C1 98.41(7) 2_657 .
F1 Sn1 C1 98.41(7) . 2_657
F1 Sn1 C1 105.90(8) 2_657 2_657
C1 Sn1 C1 144.53(12) . 2_657
F1 Sn1 O1 85.72(6) . .
F1 Sn1 O1 169.79(6) 2_657 .
C1 Sn1 O1 72.39(7) . .
C1 Sn1 O1 84.31(8) 2_657 .
C3 O1 C4 114.46(18) . .
C3 O1 Sn1 108.72(13) . .
C4 O1 Sn1 133.64(14) . .
C2 C1 Sn1 112.79(16) . .
C2 C1 H1A 109.0 . .
Sn1 C1 H1A 109.0 . .
C2 C1 H1B 109.0 . .
Sn1 C1 H1B 109.0 . .
H1A C1 H1B 107.8 . .
C6 O2 C5 114.0(2) . .
C3 C2 C12 109.4(2) . .
C3 C2 C1 111.09(19) . .
C12 C2 C1 112.2(2) . .
C3 C2 H2A 108.0 . .
C12 C2 H2A 108.0 . .
C1 C2 H2A 108.0 . .
C7 O3 C8 112.4(2) . .
O1 C3 C2 108.3(2) . .
O1 C3 H3A 110.0 . .
C2 C3 H3A 110.0 . .
O1 C3 H3B 110.0 . .
C2 C3 H3B 110.0 . .
H3A C3 H3B 108.4 . .
C9 O4 C10 112.1(2) . .
O1 C4 C5 113.6(2) . .
O1 C4 H4A 108.8 . .
C5 C4 H4A 108.8 . .
O1 C4 H4B 108.8 . .
C5 C4 H4B 108.8 . .
H4A C4 H4B 107.7 . .
C12 O5 C11 113.8(2) . .
O2 C5 C4 109.7(2) . .
O2 C5 H5A 109.7 . .
C4 C5 H5A 109.7 . .
O2 C5 H5B 109.7 . .
C4 C5 H5B 109.7 . .
H5A C5 H5B 108.2 . .
O2 C6 C7 109.1(2) . .
O2 C6 H6A 109.9 . .
C7 C6 H6A 109.9 . .
O2 C6 H6B 109.9 . .
C7 C6 H6B 109.9 . .
H6A C6 H6B 108.3 . .
O3 C7 C6 109.9(2) . .
O3 C7 H7A 109.7 . .
C6 C7 H7A 109.7 . .
O3 C7 H7B 109.7 . .
C6 C7 H7B 109.7 . .
H7A C7 H7B 108.2 . .
O3 C8 C9 109.1(2) . .
O3 C8 H8A 109.9 . .
C9 C8 H8A 109.9 . .
O3 C8 H8B 109.9 . .
C9 C8 H8B 109.9 . .
H8A C8 H8B 108.3 . .
O4 C9 C8 109.8(2) . .
O4 C9 H9A 109.7 . .
C8 C9 H9A 109.7 . .
O4 C9 H9B 109.7 . .
C8 C9 H9B 109.7 . .
H9A C9 H9B 108.2 . .
O4 C10 C11 109.8(2) . .
O4 C10 H10A 109.7 . .
C11 C10 H10A 109.7 . .
O4 C10 H10B 109.7 . .
C11 C10 H10B 109.7 . .
H10A C10 H10B 108.2 . .
O5 C11 C10 114.9(2) . .
O5 C11 H11A 108.5 . .
C10 C11 H11A 108.5 . .
O5 C11 H11B 108.5 . .
C10 C11 H11B 108.5 . .
H11A C11 H11B 107.5 . .
O5 C12 C2 108.4(2) . .
O5 C12 H12A 110.0 . .
C2 C12 H12A 110.0 . .
O5 C12 H12B 110.0 . .
C2 C12 H12B 110.0 . .
H12A C12 H12B 108.4 . .

loop_
_geom_bond_atom_site_label_1
_geom_bond_atom_site_label_2
_geom_bond_distance
_geom_bond_site_symmetry_2
Sn1 F1 1.9610(13) .
Sn1 F1 1.9610(13) 2_657
Sn1 C1 2.102(2) .
Sn1 C1 2.102(2) 2_657
Sn1 O1 2.5672(16) .
O1 C3 1.422(3) .
O1 C4 1.429(2) .
C1 C2 1.507(3) .
C1 H1A 0.9900 .
C1 H1B 0.9900 .
O2 C6 1.397(3) .
O2 C5 1.413(3) .
C2 C3 1.496(3) .
C2 C12 1.512(3) .
C2 H2A 1.0000 .
O3 C7 1.409(3) .
O3 C8 1.410(3) .
C3 H3A 0.9900 .
C3 H3B 0.9900 .
O4 C9 1.403(3) .
O4 C10 1.414(3) .
C4 C5 1.492(3) .
C4 H4A 0.9900 .
C4 H4B 0.9900 .
O5 C12 1.414(3) .
O5 C11 1.414(3) .
C5 H5A 0.9900 .
C5 H5B 0.9900 .
C6 C7 1.485(3) .
C6 H6A 0.9900 .
C6 H6B 0.9900 .
C7 H7A 0.9900 .
C7 H7B 0.9900 .
C8 C9 1.486(3) .
C8 H8A 0.9900 .
C8 H8B 0.9900 .
C9 H9A 0.9900 .
C9 H9B 0.9900 .
C10 C11 1.480(3) .
C10 H10A 0.9900 .
C10 H10B 0.9900 .
C11 H11A 0.9900 .
C11 H11B 0.9900 .
C12 H12A 0.9900 .
C12 H12B 0.9900 .

loop_
_geom_torsion_atom_site_label_1
_geom_torsion_atom_site_label_2
_geom_torsion_atom_site_label_3
_geom_torsion_atom_site_label_4
_geom_torsion
_geom_torsion_site_symmetry_1
F1 Sn1 O1 C3 108.89(15) .
F1 Sn1 O1 C3 27.1(4) 2_657
C1 Sn1 O1 C3 0.72(15) .
C1 Sn1 O1 C3 -152.20(15) 2_657
F1 Sn1 O1 C4 -49.1(2) .
F1 Sn1 O1 C4 -130.9(3) 2_657
C1 Sn1 O1 C4 -157.3(2) .
C1 Sn1 O1 C4 49.8(2) 2_657
F1 Sn1 C1 C2 -108.83(15) .
F1 Sn1 C1 C2 155.83(15) 2_657
C1 Sn1 C1 C2 22.61(14) 2_657
O1 Sn1 C1 C2 -28.73(14) .
Sn1 C1 C2 C3 57.3(2) .
Sn1 C1 C2 C12 -179.91(15) .
C4 O1 C3 C2 -170.52(18) .
Sn1 O1 C3 C2 26.8(2) .
C12 C2 C3 O1 -178.4(2) .
C1 C2 C3 O1 -54.0(3) .
C3 O1 C4 C5 -66.2(3) .
Sn1 O1 C4 C5 90.9(3) .
C6 O2 C5 C4 -169.69(19) .
O1 C4 C5 O2 77.5(3) .
C5 O2 C6 C7 176.7(2) .
C8 O3 C7 C6 176.6(2) .
O2 C6 C7 O3 -63.9(3) .
C7 O3 C8 C9 -174.3(2) .
C10 O4 C9 C8 -171.2(2) .
O3 C8 C9 O4 71.0(3) .
C9 O4 C10 C11 165.2(2) .
C12 O5 C11 C10 -59.8(3) .
O4 C10 C11 O5 -52.6(3) .
C11 O5 C12 C2 179.94(19) .
C3 C2 C12 O5 -62.8(3) .
C1 C2 C12 O5 173.43(18) .
